data_2229815
loop_
_publ_author_name
'Rong, Tao'

_publ_section_title
;
 Bis[(2<i>S</i>,4<i>S</i>)-4-(2-hydroxyethyl)-2-methylpiperazine-1,4-diium]
 di-\m-chlorido-bis[trichloridocadmium(II)]
;
_journal_coeditor_code RN2080
_journal_issue 4
_journal_name_full 'Acta Crystallographica Section E'
_journal_page_first m396
_journal_paper_doi 10.1107/S1600536811006945
_journal_volume 67
_journal_year 2011
_chemical_formula_iupac '(C7 H18 N2 O)2 [Cd2 Cl8]'
_chemical_formula_moiety '2(C7 H18 N2 O 2+), Cd2 Cl8 4-'
_chemical_formula_sum 'C14 H36 Cd2 Cl8 N4 O2'
_chemical_formula_weight 800.86
_chemical_name_systematic
;
Bis[(2<i>S</i>,4<i>S</i>)-4-(2-hydroxyethyl)-2-methylpiperazine-1,4-diium]
di-\m-chlorido-bis[trichloridocadmium(II)]
;
_space_group_IT_number 14
_symmetry_cell_setting monoclinic
_symmetry_space_group_name_Hall '-P 2yn'
_symmetry_space_group_name_H-M 'P 1 21/n 1'
_atom_sites_solution_hydrogens geom
_atom_sites_solution_primary direct
_atom_sites_solution_secondary difmap
_audit_creation_method SHELXL-97
_cell_angle_alpha 90.00
_cell_angle_beta 97.81(3)
_cell_angle_gamma 90.00
_cell_formula_units_Z 2
_cell_length_a 8.0318(16)
_cell_length_b 11.144(2)
_cell_length_c 15.816(3)
_cell_measurement_temperature 293(2)
_cell_measurement_theta_max 27.481035
_cell_measurement_theta_min 3.024538
_cell_volume 1402.5(5)
_computing_cell_refinement 'CrystalClear (Rigaku, 2005)'
_computing_data_collection 'CrystalClear (Rigaku, 2005)'
_computing_data_reduction 'CrystalClear (Rigaku, 2005)'
_computing_molecular_graphics 'DIAMOND (Brandenburg & Putz, 2005)'
_computing_publication_material 'SHELXL97 (Sheldrick, 2008)'
_computing_structure_refinement 'SHELXL97 (Sheldrick, 2008)'
_computing_structure_solution 'SHELXS97 (Sheldrick, 2008)'
_diffrn_ambient_temperature 293(2)
_diffrn_detector_area_resol_mean 13.6612
_diffrn_measured_fraction_theta_full 0.999
_diffrn_measured_fraction_theta_max 0.999
_diffrn_measurement_device_type 'Rigaku SCXmini'
_diffrn_measurement_method CCD_Profile_fitting
_diffrn_radiation_monochromator graphite
_diffrn_radiation_source 'fine-focus sealed tube'
_diffrn_radiation_type MoK\a
_diffrn_radiation_wavelength 0.71073
_diffrn_reflns_av_R_equivalents 0.0369
_diffrn_reflns_av_sigmaI/netI 0.0275
_diffrn_reflns_limit_h_max 10
_diffrn_reflns_limit_h_min -10
_diffrn_reflns_limit_k_max 14
_diffrn_reflns_limit_k_min -14
_diffrn_reflns_limit_l_max 20
_diffrn_reflns_limit_l_min -20
_diffrn_reflns_number 14193
_diffrn_reflns_theta_full 27.48
_diffrn_reflns_theta_max 27.48
_diffrn_reflns_theta_min 3.02
_diffrn_standards_number 0
_exptl_absorpt_coefficient_mu 2.297
_exptl_absorpt_correction_T_max 0.638
_exptl_absorpt_correction_T_min 0.632
_exptl_absorpt_correction_type multi-scan
_exptl_absorpt_process_details '(CrystalClear; Rigaku, 2005)'
_exptl_crystal_colour Colourless
_exptl_crystal_density_diffrn 1.896
_exptl_crystal_density_method 'not measured'
_exptl_crystal_description Prism
_exptl_crystal_F_000 792
_exptl_crystal_size_max 0.2000
_exptl_crystal_size_mid 0.2000
_exptl_crystal_size_min 0.2000
_refine_diff_density_max 0.348
_refine_diff_density_min -0.878
_refine_ls_extinction_method none
_refine_ls_goodness_of_fit_ref 1.193
_refine_ls_hydrogen_treatment constr
_refine_ls_matrix_type full
_refine_ls_number_parameters 136
_refine_ls_number_reflns 3217
_refine_ls_number_restraints 2
_refine_ls_restrained_S_all 1.939
_refine_ls_R_factor_all 0.0274
_refine_ls_R_factor_gt 0.0247
_refine_ls_shift/su_max 0.001
_refine_ls_shift/su_mean 0.000
_refine_ls_structure_factor_coef Fsqd
_refine_ls_weighting_details 'calc w=1/[\s^2^(Fo^2^)+(0.0220P)^2^+0.4330P] where P=(Fo^2^+2Fc^2^)/3'
_refine_ls_weighting_scheme calc
_refine_ls_wR_factor_gt 0.0587
_refine_ls_wR_factor_ref 0.0597
_reflns_number_gt 3008
_reflns_number_total 3217
_reflns_threshold_expression I>2\s(I)
_cod_data_source_file rn2080.cif
_cod_data_source_block I
_cod_original_cell_volume 1402.6(5)
_cod_original_sg_symbol_H-M 'P 21/n'
_cod_database_code 2229815
_cod_database_fobs_code 2229815

loop_
_symmetry_equiv_pos_as_xyz
'x, y, z'
'-x+1/2, y+1/2, -z+1/2'
'-x, -y, -z'
'x-1/2, -y-1/2, z-1/2'

loop_
_atom_site_type_symbol
_atom_site_label
_atom_site_fract_x
_atom_site_fract_y
_atom_site_fract_z
_atom_site_U_iso_or_equiv
_atom_site_adp_type
_atom_site_calc_flag
_atom_site_refinement_flags
_atom_site_occupancy
_atom_site_disorder_assembly
_atom_site_disorder_group
Cd Cd1 0.07749(3) 0.14056(2) 0.435513(16) 0.02832(11) Uani d DU 1 . .
Cl Cl4 0.13747(12) 0.02958(8) 0.59105(5) 0.0299(2) Uani d DU 1 . .
Cl Cl2 0.34061(12) 0.04831(9) 0.39588(6) 0.0364(2) Uani d . 1 . .
Cl Cl3 0.13624(14) 0.33698(9) 0.51000(6) 0.0363(2) Uani d . 1 . .
Cl Cl1 -0.02934(12) 0.23097(9) 0.28873(6) 0.0369(2) Uani d . 1 . .
N N2 1.0951(4) 0.3458(3) 0.78336(19) 0.0267(6) Uani d . 1 . .
H H2A 1.0310 0.3654 0.8237 0.032 Uiso calc R 1 . .
H H2D 1.2013 0.3360 0.8091 0.032 Uiso calc R 1 . .
N N1 0.8525(4) 0.3466(3) 0.63036(19) 0.0262(6) Uani d . 1 . .
H H1D 0.9222 0.3270 0.5917 0.031 Uiso calc R 1 . .
C C6 0.8591(5) 0.2469(3) 0.6942(2) 0.0266(7) Uani d . 1 . .
H H6A 0.8235 0.1729 0.6649 0.032 Uiso calc R 1 . .
H H6B 0.7812 0.2642 0.7344 0.032 Uiso calc R 1 . .
C C4 1.0905(5) 0.4452(3) 0.7205(2) 0.0332(8) Uani d . 1 . .
H H4A 1.1679 0.4280 0.6800 0.040 Uiso calc R 1 . .
H H4B 1.1262 0.5191 0.7499 0.040 Uiso calc R 1 . .
C C5 1.0336(5) 0.2302(3) 0.7425(2) 0.0261(7) Uani d . 1 . .
H H5A 1.1095 0.2063 0.7019 0.031 Uiso calc R 1 . .
C C3 0.9163(5) 0.4608(3) 0.6735(2) 0.0328(8) Uani d . 1 . .
H H3A 0.8411 0.4854 0.7134 0.039 Uiso calc R 1 . .
H H3B 0.9173 0.5236 0.6311 0.039 Uiso calc R 1 . .
O O1 0.7146(4) 0.2021(3) 0.49063(18) 0.0422(7) Uani d . 1 . .
H H1A 0.6727 0.1408 0.4683 0.063 Uiso calc R 1 . .
C C1 0.6018(5) 0.2547(4) 0.5418(3) 0.0375(9) Uani d . 1 . .
H H1B 0.5787 0.1985 0.5857 0.045 Uiso calc R 1 . .
H H1C 0.4965 0.2739 0.5068 0.045 Uiso calc R 1 . .
C C7 1.0337(6) 0.1329(4) 0.8089(3) 0.0410(10) Uani d . 1 . .
H H7A 1.1452 0.1236 0.8388 0.061 Uiso calc R 1 . .
H H7B 0.9976 0.0587 0.7815 0.061 Uiso calc R 1 . .
H H7C 0.9584 0.1546 0.8486 0.061 Uiso calc R 1 . .
C C2 0.6798(5) 0.3669(4) 0.5825(3) 0.0372(9) Uani d . 1 . .
H H2B 0.6075 0.3986 0.6215 0.045 Uiso calc R 1 . .
H H2C 0.6868 0.4265 0.5384 0.045 Uiso calc R 1 . .

loop_
_atom_site_aniso_label
_atom_site_aniso_U_11
_atom_site_aniso_U_22
_atom_site_aniso_U_33
_atom_site_aniso_U_12
_atom_site_aniso_U_13
_atom_site_aniso_U_23
Cd1 0.03076(17) 0.02561(17) 0.02899(17) -0.00180(10) 0.00547(12) 0.00126(10)
Cl4 0.0366(5) 0.0285(5) 0.0240(4) -0.0056(4) 0.0020(3) 0.0008(3)
Cl2 0.0334(5) 0.0380(5) 0.0409(5) 0.0029(4) 0.0160(4) 0.0066(4)
Cl3 0.0476(6) 0.0283(5) 0.0354(5) -0.0012(4) 0.0140(4) -0.0020(4)
Cl1 0.0296(5) 0.0426(6) 0.0379(5) -0.0037(4) 0.0026(4) 0.0134(4)
N2 0.0242(15) 0.0290(16) 0.0268(15) 0.0015(12) 0.0028(12) -0.0039(12)
N1 0.0293(16) 0.0260(16) 0.0234(15) 0.0015(12) 0.0037(12) -0.0019(12)
C6 0.0281(18) 0.0222(18) 0.0298(18) -0.0016(14) 0.0056(14) 0.0004(14)
C4 0.038(2) 0.0281(19) 0.0325(19) -0.0086(16) 0.0027(16) 0.0004(16)
C5 0.0274(18) 0.0234(18) 0.0279(17) 0.0014(14) 0.0049(14) -0.0028(14)
C3 0.043(2) 0.0246(19) 0.0294(19) -0.0022(16) -0.0009(16) 0.0004(15)
O1 0.0465(17) 0.0395(17) 0.0403(16) -0.0039(13) 0.0052(13) -0.0102(13)
C1 0.031(2) 0.040(2) 0.039(2) 0.0002(17) -0.0041(17) -0.0033(18)
C7 0.049(3) 0.031(2) 0.042(2) 0.0033(18) 0.003(2) 0.0055(18)
C2 0.038(2) 0.034(2) 0.037(2) 0.0083(17) -0.0064(18) -0.0045(17)

loop_
_atom_type_symbol
_atom_type_description
_atom_type_scat_dispersion_real
_atom_type_scat_dispersion_imag
_atom_type_scat_source
C C 0.0033 0.0016 'International Tables Vol C Tables 4.2.6.8 and 6.1.1.4'
H H 0.0000 0.0000 'International Tables Vol C Tables 4.2.6.8 and 6.1.1.4'
N N 0.0061 0.0033 'International Tables Vol C Tables 4.2.6.8 and 6.1.1.4'
Cl Cl 0.1484 0.1585 'International Tables Vol C Tables 4.2.6.8 and 6.1.1.4'
Cd Cd -0.8075 1.2024 'International Tables Vol C Tables 4.2.6.8 and 6.1.1.4'
O O 0.0106 0.0060 'International Tables Vol C Tables 4.2.6.8 and 6.1.1.4'

loop_
_geom_angle_atom_site_label_1
_geom_angle_atom_site_label_2
_geom_angle_atom_site_label_3
_geom_angle_site_symmetry_1
_geom_angle_site_symmetry_3
_geom_angle
_geom_angle_publ_flag
Cl3 Cd1 Cl2 . . 111.44(4) ?
Cl3 Cd1 Cl4 . 3_556 143.67(4) ?
Cl2 Cd1 Cl4 . 3_556 103.18(4) ?
Cl3 Cd1 Cl1 . . 95.79(4) ?
Cl2 Cd1 Cl1 . . 97.14(4) ?
Cl4 Cd1 Cl1 3_556 . 90.41(4) ?
Cl3 Cd1 Cl4 . . 88.47(3) ?
Cl2 Cd1 Cl4 . . 89.31(4) ?
Cl4 Cd1 Cl4 3_556 . 81.10(4) ?
Cl1 Cd1 Cl4 . . 170.34(3) ?
Cd1 Cl4 Cd1 3_556 . 98.90(4) ?
C4 N2 C5 . . 112.1(3) ?
C4 N2 H2A . . 109.2 ?
C5 N2 H2A . . 109.2 ?
C4 N2 H2D . . 109.2 ?
C5 N2 H2D . . 109.2 ?
H2A N2 H2D . . 107.9 ?
C6 N1 C3 . . 110.1(3) ?
C6 N1 C2 . . 113.4(3) ?
C3 N1 C2 . . 109.6(3) ?
C6 N1 H1D . . 107.9 ?
C3 N1 H1D . . 107.9 ?
C2 N1 H1D . . 107.9 ?
N1 C6 C5 . . 112.2(3) ?
N1 C6 H6A . . 109.2 ?
C5 C6 H6A . . 109.2 ?
N1 C6 H6B . . 109.2 ?
C5 C6 H6B . . 109.2 ?
H6A C6 H6B . . 107.9 ?
N2 C4 C3 . . 110.8(3) ?
N2 C4 H4A . . 109.5 ?
C3 C4 H4A . . 109.5 ?
N2 C4 H4B . . 109.5 ?
C3 C4 H4B . . 109.5 ?
H4A C4 H4B . . 108.1 ?
N2 C5 C7 . . 110.4(3) ?
N2 C5 C6 . . 109.9(3) ?
C7 C5 C6 . . 110.7(3) ?
N2 C5 H5A . . 108.6 ?
C7 C5 H5A . . 108.6 ?
C6 C5 H5A . . 108.6 ?
N1 C3 C4 . . 111.4(3) ?
N1 C3 H3A . . 109.4 ?
C4 C3 H3A . . 109.4 ?
N1 C3 H3B . . 109.4 ?
C4 C3 H3B . . 109.4 ?
H3A C3 H3B . . 108.0 ?
C1 O1 H1A . . 109.5 ?
O1 C1 C2 . . 109.0(3) ?
O1 C1 H1B . . 109.9 ?
C2 C1 H1B . . 109.9 ?
O1 C1 H1C . . 109.9 ?
C2 C1 H1C . . 109.9 ?
H1B C1 H1C . . 108.3 ?
C5 C7 H7A . . 109.5 ?
C5 C7 H7B . . 109.5 ?
H7A C7 H7B . . 109.5 ?
C5 C7 H7C . . 109.5 ?
H7A C7 H7C . . 109.5 ?
H7B C7 H7C . . 109.5 ?
C1 C2 N1 . . 113.1(3) ?
C1 C2 H2B . . 109.0 ?
N1 C2 H2B . . 109.0 ?
C1 C2 H2C . . 109.0 ?
N1 C2 H2C . . 109.0 ?
H2B C2 H2C . . 107.8 ?

loop_
_geom_bond_atom_site_label_1
_geom_bond_atom_site_label_2
_geom_bond_site_symmetry_2
_geom_bond_distance
_geom_bond_publ_flag
Cd1 Cl3 . 2.5003(11) ?
Cd1 Cl2 . 2.5052(11) ?
Cd1 Cl4 3_556 2.5603(10) ?
Cd1 Cl1 . 2.5690(11) ?
Cd1 Cl4 . 2.7371(10) ?
Cl4 Cd1 3_556 2.5603(10) ?
N2 C4 . 1.486(5) ?
N2 C5 . 1.495(4) ?
N2 H2A . 0.9000 ?
N2 H2D . 0.9000 ?
N1 C6 . 1.497(4) ?
N1 C3 . 1.501(5) ?
N1 C2 . 1.505(5) ?
N1 H1D . 0.9100 ?
C6 C5 . 1.514(5) ?
C6 H6A . 0.9700 ?
C6 H6B . 0.9700 ?
C4 C3 . 1.502(6) ?
C4 H4A . 0.9700 ?
C4 H4B . 0.9700 ?
C5 C7 . 1.509(5) ?
C5 H5A . 0.9800 ?
C3 H3A . 0.9700 ?
C3 H3B . 0.9700 ?
O1 C1 . 1.421(5) ?
O1 H1A . 0.8200 ?
C1 C2 . 1.503(5) ?
C1 H1B . 0.9700 ?
C1 H1C . 0.9700 ?
C7 H7A . 0.9600 ?
C7 H7B . 0.9600 ?
C7 H7C . 0.9600 ?
C2 H2B . 0.9700 ?
C2 H2C . 0.9700 ?

loop_
_geom_hbond_atom_site_label_D
_geom_hbond_atom_site_label_H
_geom_hbond_atom_site_label_A
_geom_hbond_site_symmetry_A
_geom_hbond_distance_DH
_geom_hbond_distance_HA
_geom_hbond_distance_DA
_geom_hbond_angle_DHA
O1 H1A Cl4 3_656 0.82 2.68 3.188(3) 121
N1 H1D Cl3 1_655 0.91 2.29 3.163(3) 161
N2 H2D Cl4 2_656 0.90 2.88 3.405(3) 119
N2 H2D Cl1 4_766 0.90 2.35 3.125(3) 144
N2 H2A Cl2 4_666 0.90 2.25 3.119(3) 164

loop_
_geom_torsion_atom_site_label_1
_geom_torsion_atom_site_label_2
_geom_torsion_atom_site_label_3
_geom_torsion_atom_site_label_4
_geom_torsion_site_symmetry_1
_geom_torsion_site_symmetry_2
_geom_torsion_site_symmetry_3
_geom_torsion_site_symmetry_4
_geom_torsion
_geom_torsion_publ_flag
Cl3 Cd1 Cl4 Cd1 . . . 3_556 145.07(4) ?
Cl2 Cd1 Cl4 Cd1 . . . 3_556 -103.46(4) ?
Cl4 Cd1 Cl4 Cd1 3_556 . . 3_556 0.0 ?
Cl1 Cd1 Cl4 Cd1 . . . 3_556 28.7(2) ?
C3 N1 C6 C5 . . . . -55.7(4) ?
C2 N1 C6 C5 . . . . -178.9(3) ?
C5 N2 C4 C3 . . . . 56.5(4) ?
C4 N2 C5 C7 . . . . -177.7(3) ?
C4 N2 C5 C6 . . . . -55.3(4) ?
N1 C6 C5 N2 . . . . 55.2(4) ?
N1 C6 C5 C7 . . . . 177.4(3) ?
C6 N1 C3 C4 . . . . 55.9(4) ?
C2 N1 C3 C4 . . . . -178.7(3) ?
N2 C4 C3 N1 . . . . -56.5(4) ?
O1 C1 C2 N1 . . . . -53.4(5) ?
C6 N1 C2 C1 . . . . -52.8(5) ?
C3 N1 C2 C1 . . . . -176.3(3) ?
